data_7113283
loop_
_publ_author_name
'Wadman, Sipke H.'
'Kroon, Jan M.'
'Bakker, Klaas'
'Lutz, Martin'
'Spek, Anthony L.'
'van Klink, Gerard P. M.'
'van Koten, Gerard'

_publ_section_title
;
 Cyclometalated ruthenium complexes for sensitizing nanocrystalline TiO2
 solar cells
;
_journal_coden_ASTM CHCOFS
_journal_issue 19
_journal_name_full
;
 Chemical Communications (Cambridge, United Kingdom)
;
_journal_page_first 1907
_journal_page_last 1909
_journal_paper_doi 10.1039/b703636a
_journal_year 2007
_chemical_formula_moiety 'C64 H43 N10 O4 Ru2, F6 P, 3(C2 H3 N)'
_chemical_formula_sum 'C70 H52 F6 N13 O4 P Ru2'
_chemical_formula_weight 1486.36
_space_group_IT_number 2
_symmetry_cell_setting triclinic
_symmetry_space_group_name_Hall '-P 1'
_symmetry_space_group_name_H-M 'P -1'
_atom_sites_solution_hydrogens geom
_atom_sites_solution_primary heavy
_atom_sites_solution_secondary difmap
_audit_creation_method SHELXL-97
_cell_angle_alpha 97.2304(4)
_cell_angle_beta 96.0597(5)
_cell_angle_gamma 92.7702(6)
_cell_formula_units_Z 2
_cell_length_a 9.5350(1)
_cell_length_b 15.4639(2)
_cell_length_c 21.5139(3)
_cell_measurement_reflns_used 75340
_cell_measurement_temperature 110(2)
_cell_measurement_theta_max 27.48
_cell_measurement_theta_min 1.02
_cell_volume 3123.27(7)
_computing_cell_refinement HKL2000
_computing_data_collection 'Nonius COLLECT'
_computing_data_reduction 'HKL2000, Sortav'
_computing_structure_refinement 'SHELXL-97 (Sheldrick, 1997)'
_computing_structure_solution 'DIRDIF-99 (Beurskens et al., 1999)'
_diffrn_ambient_temperature 110(2)
_diffrn_measured_fraction_theta_full 0.992
_diffrn_measured_fraction_theta_max 0.992
_diffrn_measurement_device_type 'Nonius KappaCCD'
_diffrn_radiation_monochromator graphite
_diffrn_radiation_source 'rotating anode'
_diffrn_radiation_type MoK\a
_diffrn_radiation_wavelength 0.71073
_diffrn_reflns_av_R_equivalents 0.0477
_diffrn_reflns_av_sigmaI/netI 0.0429
_diffrn_reflns_limit_h_max 12
_diffrn_reflns_limit_h_min -12
_diffrn_reflns_limit_k_max 20
_diffrn_reflns_limit_k_min -20
_diffrn_reflns_limit_l_max 27
_diffrn_reflns_limit_l_min -27
_diffrn_reflns_number 57455
_diffrn_reflns_theta_full 27.44
_diffrn_reflns_theta_max 27.44
_diffrn_reflns_theta_min 1.33
_exptl_absorpt_coefficient_mu 0.590
_exptl_absorpt_correction_T_max 0.97
_exptl_absorpt_correction_T_min 0.94
_exptl_absorpt_correction_type multi-scan
_exptl_crystal_colour 'dark red'
_exptl_crystal_density_diffrn 1.580
_exptl_crystal_density_method 'not measured'
_exptl_crystal_description needle
_exptl_crystal_F_000 1504
_exptl_crystal_size_max 0.30
_exptl_crystal_size_mid 0.12
_exptl_crystal_size_min 0.06
_refine_diff_density_max 1.771
_refine_diff_density_min -0.832
_refine_diff_density_rms 0.080
_refine_ls_extinction_method none
_refine_ls_goodness_of_fit_ref 1.035
_refine_ls_hydrogen_treatment constr
_refine_ls_matrix_type full
_refine_ls_number_parameters 941
_refine_ls_number_reflns 14126
_refine_ls_number_restraints 447
_refine_ls_restrained_S_all 1.245
_refine_ls_R_factor_all 0.0500
_refine_ls_R_factor_gt 0.0362
_refine_ls_shift/su_max 0.011
_refine_ls_shift/su_mean 0.000
_refine_ls_structure_factor_coef Fsqd
_refine_ls_weighting_details 'calc w=1/[\s^2^(Fo^2^)+(0.0414P)^2^+3.2366P] where P=(Fo^2^+2Fc^2^)/3'
_refine_ls_weighting_scheme calc
_refine_ls_wR_factor_gt 0.0878
_refine_ls_wR_factor_ref 0.0955
_reflns_number_gt 11215
_reflns_number_total 14126
_reflns_threshold_expression I>2\s(I)
_cod_duplicate_entry 7101892
_cod_data_source_file b703636a.txt
_cod_data_source_block s3605a
_cod_database_code 7113283

loop_
_symmetry_equiv_pos_as_xyz
'x, y, z'
'-x, -y, -z'

loop_
_atom_site_label
_atom_site_type_symbol
_atom_site_fract_x
_atom_site_fract_y
_atom_site_fract_z
_atom_site_U_iso_or_equiv
_atom_site_adp_type
_atom_site_occupancy
_atom_site_symmetry_multiplicity
_atom_site_calc_flag
_atom_site_refinement_flags
_atom_site_disorder_assembly
_atom_site_disorder_group
Ru1 Ru 0.53306(2) 0.328775(15) 0.234129(11) 0.01730(7) Uani 1 1 d . . .
O11 O 0.4823(2) 0.04378(14) 0.45599(10) 0.0273(5) Uani 1 1 d . . .
H11O H 0.4932 0.0181 0.4882 0.050 Uiso 0.50 1 d P . .
O12 O 0.6260(3) 0.14741(15) 0.51622(10) 0.0334(6) Uani 1 1 d . . .
N11 N 0.5330(3) 0.26481(15) 0.31062(11) 0.0189(5) Uani 1 1 d . . .
N12 N 0.6496(3) 0.41902(17) 0.30850(12) 0.0228(6) Uani 1 1 d . . .
N13 N 0.3445(3) 0.38732(16) 0.23832(12) 0.0207(5) Uani 1 1 d . . .
N14 N 0.5138(3) 0.37320(16) 0.15293(11) 0.0191(5) Uani 1 1 d . . .
N15 N 0.7222(3) 0.29606(16) 0.20119(12) 0.0212(5) Uani 1 1 d . . .
C11 C 0.4188(3) 0.21487(19) 0.19470(14) 0.0189(6) Uani 1 1 d . . .
C12 C 0.3575(3) 0.1894(2) 0.13288(15) 0.0233(7) Uani 1 1 d . . .
H12 H 0.3775 0.2240 0.1010 0.028 Uiso 1 1 calc R . .
C13 C 0.2676(4) 0.1143(2) 0.11676(15) 0.0271(7) Uani 1 1 d . . .
H13 H 0.2273 0.0986 0.0743 0.032 Uiso 1 1 calc R . .
C14 C 0.2365(4) 0.0621(2) 0.16229(16) 0.0284(7) Uani 1 1 d . . .
H14 H 0.1728 0.0120 0.1515 0.034 Uiso 1 1 calc R . .
C15 C 0.2997(3) 0.0842(2) 0.22369(15) 0.0255(7) Uani 1 1 d . . .
H15 H 0.2808 0.0484 0.2550 0.031 Uiso 1 1 calc R . .
C16 C 0.3912(3) 0.15908(19) 0.23969(14) 0.0193(6) Uani 1 1 d . . .
C17 C 0.4621(3) 0.18474(19) 0.30347(14) 0.0199(6) Uani 1 1 d . . .
C18 C 0.4668(3) 0.1371(2) 0.35428(14) 0.0209(6) Uani 1 1 d . . .
H18 H 0.4181 0.0812 0.3497 0.025 Uiso 1 1 calc R . .
C19 C 0.5423(3) 0.1709(2) 0.41191(14) 0.0221(6) Uani 1 1 d . . .
C110 C 0.6095(3) 0.2538(2) 0.41834(15) 0.0242(7) Uani 1 1 d . . .
H110 H 0.6587 0.2788 0.4577 0.029 Uiso 1 1 calc R . .
C111 C 0.6043(3) 0.2996(2) 0.36696(14) 0.0215(6) Uani 1 1 d . . .
C112 C 0.6724(3) 0.3872(2) 0.36518(15) 0.0227(6) Uani 1 1 d . . .
C113 C 0.7560(4) 0.4342(2) 0.41642(16) 0.0284(7) Uani 1 1 d . . .
H113 H 0.7704 0.4110 0.4553 0.034 Uiso 1 1 calc R . .
C114 C 0.8181(4) 0.5152(2) 0.41040(17) 0.0340(8) Uani 1 1 d . . .
H114 H 0.8760 0.5480 0.4448 0.041 Uiso 1 1 calc R . .
C115 C 0.7941(4) 0.5476(2) 0.35299(17) 0.0313(8) Uani 1 1 d . . .
H115 H 0.8357 0.6030 0.3479 0.038 Uiso 1 1 calc R . .
C116 C 0.7098(3) 0.4992(2) 0.30356(16) 0.0254(7) Uani 1 1 d . . .
H116 H 0.6932 0.5224 0.2648 0.031 Uiso 1 1 calc R . .
C117 C 0.5534(4) 0.1181(2) 0.46676(15) 0.0249(7) Uani 1 1 d . . .
C118 C 0.2662(3) 0.3979(2) 0.28718(16) 0.0266(7) Uani 1 1 d . . .
H118 H 0.2977 0.3753 0.3249 0.032 Uiso 1 1 calc R . .
C119 C 0.1419(4) 0.4405(2) 0.28420(18) 0.0336(8) Uani 1 1 d . . .
H119 H 0.0903 0.4480 0.3198 0.040 Uiso 1 1 calc R . .
C120 C 0.0932(4) 0.4719(2) 0.2289(2) 0.0366(9) Uani 1 1 d . . .
H120 H 0.0081 0.5013 0.2262 0.044 Uiso 1 1 calc R . .
C121 C 0.1698(4) 0.4600(2) 0.17785(18) 0.0304(8) Uani 1 1 d . . .
H121 H 0.1367 0.4800 0.1393 0.037 Uiso 1 1 calc R . .
C122 C 0.2960(3) 0.4184(2) 0.18337(15) 0.0236(7) Uani 1 1 d . . .
C123 C 0.3871(3) 0.40447(19) 0.13295(15) 0.0225(7) Uani 1 1 d . . .
C124 C 0.3551(4) 0.4154(2) 0.06982(16) 0.0291(7) Uani 1 1 d . . .
H124 H 0.2662 0.4352 0.0553 0.035 Uiso 1 1 calc R . .
C125 C 0.4547(4) 0.3969(2) 0.02865(16) 0.0334(8) Uani 1 1 d . . .
H125 H 0.4344 0.4048 -0.0144 0.040 Uiso 1 1 calc R . .
C126 C 0.5840(4) 0.3668(2) 0.04921(16) 0.0309(8) Uani 1 1 d . . .
H126 H 0.6526 0.3550 0.0208 0.037 Uiso 1 1 calc R . .
C127 C 0.6114(3) 0.3543(2) 0.11208(15) 0.0236(7) Uani 1 1 d . . .
C128 C 0.7352(3) 0.3163(2) 0.14122(15) 0.0245(7) Uani 1 1 d . . .
C129 C 0.8580(4) 0.3015(2) 0.11327(17) 0.0318(8) Uani 1 1 d . . .
H129 H 0.8656 0.3162 0.0721 0.038 Uiso 1 1 calc R . .
C130 C 0.9697(4) 0.2653(2) 0.14525(19) 0.0366(9) Uani 1 1 d . . .
H130 H 1.0534 0.2540 0.1261 0.044 Uiso 1 1 calc R . .
C131 C 0.9572(4) 0.2460(2) 0.20554(18) 0.0324(8) Uani 1 1 d . . .
H131 H 1.0326 0.2214 0.2285 0.039 Uiso 1 1 calc R . .
C132 C 0.8339(3) 0.2627(2) 0.23203(16) 0.0253(7) Uani 1 1 d . . .
H132 H 0.8272 0.2503 0.2738 0.030 Uiso 1 1 calc R . .
Ru2 Ru 0.49532(2) 0.197383(15) 0.724897(11) 0.01848(7) Uani 1 1 d . . .
O21 O 0.9047(3) 0.45797(15) 0.96491(12) 0.0409(7) Uani 1 1 d . . .
H21O H 0.9657 0.4794 0.9948 0.050 Uiso 0.50 1 d P . .
O22 O 1.0149(2) 0.33583(15) 0.97564(11) 0.0332(6) Uani 1 1 d . . .
N21 N 0.6335(2) 0.25716(16) 0.79530(11) 0.0178(5) Uani 1 1 d . . .
N22 N 0.6886(3) 0.13928(16) 0.70618(12) 0.0196(5) Uani 1 1 d . . .
N23 N 0.4981(3) 0.27816(17) 0.65548(12) 0.0220(5) Uani 1 1 d . . .
N24 N 0.3639(3) 0.13117(17) 0.65733(12) 0.0213(5) Uani 1 1 d . . .
N25 N 0.4343(3) 0.09271(16) 0.76877(12) 0.0210(5) Uani 1 1 d . . .
C21 C 0.3659(3) 0.27858(19) 0.77023(14) 0.0200(6) Uani 1 1 d . . .
C22 C 0.2196(3) 0.2869(2) 0.75868(16) 0.0237(7) Uani 1 1 d . . .
H22 H 0.1664 0.2490 0.7254 0.028 Uiso 1 1 calc R . .
C23 C 0.1505(3) 0.3489(2) 0.79453(16) 0.0263(7) Uani 1 1 d . . .
H23 H 0.0510 0.3513 0.7864 0.032 Uiso 1 1 calc R . .
C24 C 0.2257(3) 0.4077(2) 0.84231(16) 0.0262(7) Uani 1 1 d . . .
H24 H 0.1783 0.4511 0.8658 0.031 Uiso 1 1 calc R . .
C25 C 0.3704(3) 0.4022(2) 0.85517(14) 0.0216(6) Uani 1 1 d . . .
H25 H 0.4227 0.4423 0.8874 0.026 Uiso 1 1 calc R . .
C26 C 0.4395(3) 0.33750(19) 0.82071(14) 0.0195(6) Uani 1 1 d . . .
C27 C 0.5900(3) 0.32226(19) 0.83635(14) 0.0186(6) Uani 1 1 d . . .
C28 C 0.6833(3) 0.36239(19) 0.88634(14) 0.0195(6) Uani 1 1 d . . .
H28 H 0.6553 0.4102 0.9135 0.023 Uiso 1 1 calc R . .
C29 C 0.8185(3) 0.33268(19) 0.89695(14) 0.0196(6) Uani 1 1 d . . .
C210 C 0.8584(3) 0.26265(19) 0.85659(14) 0.0204(6) Uani 1 1 d . . .
H210 H 0.9479 0.2393 0.8646 0.024 Uiso 1 1 calc R . .
C211 C 0.7653(3) 0.22760(19) 0.80462(14) 0.0185(6) Uani 1 1 d . . .
C212 C 0.7957(3) 0.15955(19) 0.75419(14) 0.0190(6) Uani 1 1 d . . .
C213 C 0.9221(3) 0.1186(2) 0.75390(15) 0.0244(7) Uani 1 1 d . . .
H213 H 0.9945 0.1323 0.7881 0.029 Uiso 1 1 calc R . .
C214 C 0.9415(3) 0.0576(2) 0.70307(16) 0.0289(7) Uani 1 1 d . . .
H214 H 1.0262 0.0276 0.7027 0.035 Uiso 1 1 calc R . .
C215 C 0.8360(3) 0.0406(2) 0.65262(15) 0.0265(7) Uani 1 1 d . . .
H215 H 0.8492 0.0010 0.6165 0.032 Uiso 1 1 calc R . .
C216 C 0.7114(3) 0.0825(2) 0.65596(15) 0.0233(7) Uani 1 1 d . . .
H216 H 0.6392 0.0707 0.6215 0.028 Uiso 1 1 calc R . .
C217 C 0.9237(3) 0.3768(2) 0.95032(14) 0.0228(7) Uani 1 1 d . . .
C218 C 0.5678(4) 0.3571(2) 0.65878(16) 0.0275(7) Uani 1 1 d . . .
H218 H 0.6253 0.3797 0.6967 0.033 Uiso 1 1 calc R . .
C219 C 0.5588(4) 0.4062(2) 0.60922(18) 0.0354(8) Uani 1 1 d . . .
H219 H 0.6099 0.4612 0.6132 0.042 Uiso 1 1 calc R . .
C220 C 0.4752(4) 0.3747(2) 0.55404(17) 0.0373(9) Uani 1 1 d . . .
H220 H 0.4681 0.4077 0.5196 0.045 Uiso 1 1 calc R . .
C221 C 0.4017(4) 0.2944(2) 0.54956(16) 0.0345(8) Uani 1 1 d . . .
H221 H 0.3430 0.2719 0.5120 0.041 Uiso 1 1 calc R . .
C222 C 0.4145(3) 0.2469(2) 0.60046(15) 0.0255(7) Uani 1 1 d . . .
C223 C 0.3412(3) 0.1613(2) 0.60080(15) 0.0255(7) Uani 1 1 d . . .
C224 C 0.2579(4) 0.1118(2) 0.55043(16) 0.0322(8) Uani 1 1 d . . .
H224 H 0.2420 0.1328 0.5108 0.039 Uiso 1 1 calc R . .
C225 C 0.1987(4) 0.0310(2) 0.55936(17) 0.0344(8) Uani 1 1 d . . .
H225 H 0.1410 -0.0035 0.5257 0.041 Uiso 1 1 calc R . .
C226 C 0.2233(3) 0.0005(2) 0.61688(16) 0.0294(7) Uani 1 1 d . . .
H226 H 0.1836 -0.0551 0.6227 0.035 Uiso 1 1 calc R . .
C227 C 0.3069(3) 0.0518(2) 0.66643(15) 0.0239(7) Uani 1 1 d . . .
C228 C 0.3437(3) 0.0318(2) 0.73068(15) 0.0221(6) Uani 1 1 d . . .
C229 C 0.2922(3) -0.0424(2) 0.75396(16) 0.0271(7) Uani 1 1 d . . .
H229 H 0.2296 -0.0843 0.7273 0.033 Uiso 1 1 calc R . .
C230 C 0.3321(4) -0.0549(2) 0.81570(17) 0.0306(8) Uani 1 1 d . . .
H230 H 0.2976 -0.1053 0.8318 0.037 Uiso 1 1 calc R . .
C231 C 0.4230(3) 0.0071(2) 0.85366(16) 0.0273(7) Uani 1 1 d . . .
H231 H 0.4515 0.0000 0.8963 0.033 Uiso 1 1 calc R . .
C232 C 0.4718(3) 0.0794(2) 0.82902(15) 0.0232(7) Uani 1 1 d . . .
H232 H 0.5344 0.1216 0.8555 0.028 Uiso 1 1 calc R . .
P1 P 0.05372(10) 0.22289(7) 0.39784(5) 0.0387(2) Uani 1 1 d D . .
F1A F 0.2140(4) 0.2012(6) 0.4061(3) 0.071(2) Uani 0.541(12) 1 d PDU A 1
F2A F 0.0851(8) 0.2880(4) 0.4622(2) 0.0545(19) Uani 0.541(12) 1 d PDU A 1
F3A F -0.1082(5) 0.2383(6) 0.3976(4) 0.087(3) Uani 0.541(12) 1 d PDU A 1
F4A F 0.0196(7) 0.1529(3) 0.3379(2) 0.055(2) Uani 0.541(12) 1 d PDU A 1
F5A F 0.0775(10) 0.2955(4) 0.3582(3) 0.077(3) Uani 0.541(12) 1 d PDU A 1
F6A F 0.0243(7) 0.1437(3) 0.4403(3) 0.0521(19) Uani 0.541(12) 1 d PDU A 1
F1B F 0.2162(6) 0.2580(10) 0.4108(5) 0.139(5) Uani 0.459(12) 1 d PDU A 2
F2B F 0.0250(12) 0.2802(6) 0.4602(3) 0.094(4) Uani 0.459(12) 1 d PDU A 2
F3B F -0.1070(6) 0.2004(6) 0.3782(5) 0.072(3) Uani 0.459(12) 1 d PDU A 2
F4B F 0.0851(13) 0.1752(9) 0.3312(3) 0.125(5) Uani 0.459(12) 1 d PDU A 2
F5B F 0.0286(12) 0.3106(5) 0.3625(5) 0.092(4) Uani 0.459(12) 1 d PDU A 2
F6B F 0.0821(13) 0.1437(5) 0.4299(4) 0.122(5) Uani 0.459(12) 1 d PDU A 2
N31 N 0.9003(4) 0.9246(3) 0.0915(3) 0.0789(14) Uani 1 1 d D . .
C31 C 0.8245(4) 0.8648(3) 0.0790(2) 0.0443(10) Uani 1 1 d D . .
C32 C 0.7306(4) 0.7884(3) 0.0645(2) 0.0457(10) Uani 1 1 d D . .
H32A H 0.7746 0.7434 0.0382 0.069 Uiso 1 1 calc R . .
H32B H 0.6422 0.8029 0.0417 0.069 Uiso 1 1 calc R . .
H32C H 0.7107 0.7666 0.1037 0.069 Uiso 1 1 calc R . .
N41 N 0.3993(6) 0.8556(4) 0.0100(3) 0.125(3) Uani 1 1 d D . .
C41 C 0.2875(5) 0.8731(3) 0.0029(2) 0.0577(12) Uani 1 1 d D . .
C42 C 0.1418(5) 0.8924(4) -0.0042(3) 0.0856(19) Uani 1 1 d D . .
H42A H 0.0823 0.8389 -0.0042 0.128 Uiso 1 1 calc R . .
H42B H 0.1198 0.9157 -0.0442 0.128 Uiso 1 1 calc R . .
H42C H 0.1234 0.9358 0.0308 0.128 Uiso 1 1 calc R . .
N51A N 0.1104(6) 0.6796(4) 0.3187(3) 0.0498(17) Uani 0.599(6) 1 d PD B 3
C51A C 0.0931(6) 0.7209(4) 0.3641(3) 0.0389(17) Uani 0.599(6) 1 d PD B 3
N51B N 0.1324(9) 0.6111(5) 0.4286(4) 0.054(3) Uani 0.401(6) 1 d PD B 4
C51B C 0.1082(10) 0.6808(5) 0.4228(5) 0.041(3) Uani 0.401(6) 1 d PD B 4
C52 C 0.0733(5) 0.7703(3) 0.4206(2) 0.0682(15) Uani 1 1 d D . .
H52A H 0.0578 0.7327 0.4528 0.102 Uiso 0.60 1 d P B 3
H52B H -0.0106 0.8055 0.4145 0.102 Uiso 0.60 1 d P B 3
H52C H 0.1560 0.8111 0.4355 0.102 Uiso 0.60 1 d P B 3
H52D H -0.0111 0.7828 0.4430 0.102 Uiso 0.40 1 d P B 4
H52E H 0.0526 0.7815 0.3770 0.102 Uiso 0.40 1 d P B 4
H52F H 0.1523 0.8107 0.4416 0.102 Uiso 0.40 1 d P B 4

loop_
_atom_site_aniso_label
_atom_site_aniso_U_11
_atom_site_aniso_U_22
_atom_site_aniso_U_33
_atom_site_aniso_U_23
_atom_site_aniso_U_13
_atom_site_aniso_U_12
Ru1 0.02116(13) 0.01708(12) 0.01409(12) 0.00513(9) 0.00034(9) 0.00120(9)
O11 0.0414(14) 0.0234(11) 0.0175(11) 0.0098(9) -0.0010(10) -0.0024(10)
O12 0.0539(16) 0.0270(12) 0.0174(12) 0.0065(10) -0.0065(11) -0.0033(11)
N11 0.0289(14) 0.0153(12) 0.0121(12) 0.0042(10) -0.0018(10) -0.0016(10)
N12 0.0245(13) 0.0233(13) 0.0214(14) 0.0057(11) 0.0028(11) 0.0017(11)
N13 0.0231(13) 0.0159(12) 0.0235(14) 0.0041(10) 0.0022(11) 0.0016(10)
N14 0.0255(13) 0.0159(12) 0.0161(12) 0.0063(10) -0.0007(10) -0.0018(10)
N15 0.0239(13) 0.0179(12) 0.0213(13) 0.0013(10) 0.0023(11) -0.0003(10)
C11 0.0194(14) 0.0189(14) 0.0187(15) 0.0028(12) 0.0016(12) 0.0046(12)
C12 0.0269(16) 0.0241(16) 0.0183(15) 0.0046(13) -0.0018(13) 0.0023(13)
C13 0.0328(18) 0.0273(17) 0.0192(16) 0.0026(13) -0.0056(14) 0.0020(14)
C14 0.0321(18) 0.0223(16) 0.0295(18) 0.0041(14) -0.0014(15) -0.0034(14)
C15 0.0320(17) 0.0224(16) 0.0228(16) 0.0068(13) 0.0026(14) 0.0007(13)
C16 0.0214(15) 0.0202(15) 0.0166(15) 0.0036(12) 0.0016(12) 0.0037(12)
C17 0.0209(15) 0.0201(15) 0.0192(15) 0.0042(12) 0.0018(12) 0.0010(12)
C18 0.0254(16) 0.0183(14) 0.0197(15) 0.0055(12) 0.0015(13) 0.0012(12)
C19 0.0295(17) 0.0203(15) 0.0171(15) 0.0050(12) 0.0016(13) 0.0038(13)
C110 0.0329(18) 0.0218(16) 0.0174(15) 0.0032(12) -0.0007(13) 0.0016(13)
C111 0.0259(16) 0.0201(15) 0.0188(15) 0.0049(12) 0.0006(13) 0.0029(12)
C112 0.0265(16) 0.0224(16) 0.0200(16) 0.0063(13) 0.0022(13) 0.0020(13)
C113 0.0355(19) 0.0269(17) 0.0216(17) 0.0057(14) -0.0044(14) -0.0006(14)
C114 0.039(2) 0.0283(18) 0.0317(19) 0.0032(15) -0.0063(16) -0.0072(15)
C115 0.0368(19) 0.0225(16) 0.0334(19) 0.0075(14) -0.0020(16) -0.0058(14)
C116 0.0277(17) 0.0225(16) 0.0273(17) 0.0103(13) 0.0014(14) -0.0001(13)
C117 0.0353(18) 0.0230(16) 0.0176(16) 0.0057(13) 0.0029(14) 0.0051(14)
C118 0.0297(17) 0.0227(16) 0.0272(17) 0.0013(13) 0.0049(14) 0.0002(13)
C119 0.0323(19) 0.0276(18) 0.042(2) 0.0032(16) 0.0113(16) 0.0052(15)
C120 0.0282(18) 0.0251(18) 0.058(3) 0.0115(17) 0.0022(17) 0.0066(14)
C121 0.0297(18) 0.0233(17) 0.039(2) 0.0117(15) -0.0026(15) 0.0015(14)
C122 0.0253(16) 0.0167(14) 0.0282(17) 0.0062(13) -0.0033(13) -0.0003(12)
C123 0.0279(16) 0.0150(14) 0.0239(16) 0.0055(12) -0.0034(13) -0.0007(12)
C124 0.0390(19) 0.0205(16) 0.0255(17) 0.0066(13) -0.0105(15) -0.0007(14)
C125 0.057(2) 0.0268(17) 0.0155(16) 0.0067(13) -0.0043(16) -0.0026(16)
C126 0.046(2) 0.0280(17) 0.0195(16) 0.0049(14) 0.0060(15) -0.0007(15)
C127 0.0317(17) 0.0191(15) 0.0197(16) 0.0032(12) 0.0033(13) -0.0028(13)
C128 0.0302(17) 0.0197(15) 0.0229(16) 0.0006(13) 0.0050(14) -0.0031(13)
C129 0.0369(19) 0.0309(18) 0.0273(18) -0.0015(15) 0.0104(15) -0.0026(15)
C130 0.0251(18) 0.035(2) 0.048(2) -0.0060(17) 0.0120(17) -0.0003(15)
C131 0.0248(17) 0.0296(18) 0.040(2) -0.0018(16) -0.0012(15) 0.0018(14)
C132 0.0249(16) 0.0204(15) 0.0289(17) 0.0032(13) -0.0030(14) -0.0002(13)
Ru2 0.01777(13) 0.01976(13) 0.01622(13) 0.00010(9) -0.00217(9) -0.00110(9)
O21 0.0443(15) 0.0237(12) 0.0449(16) -0.0054(11) -0.0298(13) 0.0033(11)
O22 0.0328(13) 0.0310(13) 0.0311(13) -0.0027(10) -0.0133(11) 0.0099(10)
N21 0.0176(12) 0.0188(12) 0.0162(12) 0.0021(10) 0.0000(10) -0.0031(10)
N22 0.0217(13) 0.0182(12) 0.0181(13) 0.0013(10) 0.0021(10) -0.0027(10)
N23 0.0208(13) 0.0254(14) 0.0193(13) 0.0029(11) -0.0002(11) 0.0035(11)
N24 0.0172(12) 0.0253(14) 0.0194(13) -0.0018(11) -0.0016(10) 0.0015(10)
N25 0.0192(12) 0.0201(13) 0.0225(13) -0.0012(10) 0.0007(11) 0.0014(10)
C21 0.0198(15) 0.0200(15) 0.0201(15) 0.0060(12) -0.0006(12) -0.0009(12)
C22 0.0212(15) 0.0217(15) 0.0277(17) 0.0071(13) -0.0018(13) -0.0037(12)
C23 0.0188(15) 0.0262(17) 0.0355(19) 0.0117(14) 0.0018(14) 0.0009(13)
C24 0.0274(17) 0.0263(17) 0.0275(17) 0.0084(14) 0.0063(14) 0.0076(13)
C25 0.0259(16) 0.0217(15) 0.0180(15) 0.0058(12) 0.0025(13) 0.0004(12)
C26 0.0209(15) 0.0193(14) 0.0184(15) 0.0054(12) -0.0002(12) -0.0002(12)
C27 0.0220(15) 0.0158(14) 0.0183(15) 0.0039(12) 0.0026(12) -0.0004(12)
C28 0.0230(15) 0.0177(14) 0.0175(15) 0.0022(12) 0.0010(12) 0.0010(12)
C29 0.0212(15) 0.0198(15) 0.0172(15) 0.0038(12) -0.0009(12) -0.0026(12)
C210 0.0191(15) 0.0202(15) 0.0209(15) 0.0030(12) -0.0016(12) 0.0000(12)
C211 0.0180(14) 0.0185(14) 0.0186(15) 0.0036(12) 0.0007(12) -0.0017(11)
C212 0.0206(15) 0.0189(14) 0.0168(15) 0.0026(12) 0.0010(12) -0.0029(12)
C213 0.0191(15) 0.0288(17) 0.0241(17) 0.0012(13) 0.0005(13) -0.0009(13)
C214 0.0239(16) 0.0305(18) 0.0328(19) 0.0013(15) 0.0066(14) 0.0045(14)
C215 0.0318(18) 0.0256(17) 0.0225(16) 0.0002(13) 0.0082(14) 0.0012(14)
C216 0.0286(17) 0.0221(16) 0.0184(15) 0.0017(12) 0.0021(13) -0.0032(13)
C217 0.0244(16) 0.0241(16) 0.0182(15) 0.0014(12) -0.0016(13) -0.0023(13)
C218 0.0300(17) 0.0271(17) 0.0246(17) 0.0025(14) 0.0012(14) 0.0002(14)
C219 0.041(2) 0.0308(19) 0.036(2) 0.0084(16) 0.0053(17) 0.0028(16)
C220 0.047(2) 0.038(2) 0.0292(19) 0.0133(16) 0.0056(17) 0.0078(17)
C221 0.040(2) 0.041(2) 0.0214(17) 0.0048(15) -0.0026(15) 0.0062(17)
C222 0.0250(16) 0.0310(17) 0.0193(16) 0.0009(13) -0.0012(13) 0.0058(13)
C223 0.0221(16) 0.0329(18) 0.0193(16) -0.0016(13) -0.0019(13) 0.0030(13)
C224 0.0279(18) 0.042(2) 0.0237(18) -0.0025(15) -0.0037(14) 0.0047(15)
C225 0.0283(18) 0.043(2) 0.0253(18) -0.0112(16) -0.0061(15) -0.0031(16)
C226 0.0230(16) 0.0311(18) 0.0306(19) -0.0056(15) 0.0005(14) -0.0022(14)
C227 0.0186(15) 0.0259(16) 0.0245(17) -0.0043(13) 0.0002(13) -0.0003(12)
C228 0.0176(14) 0.0205(15) 0.0266(17) -0.0037(13) 0.0037(13) 0.0004(12)
C229 0.0250(16) 0.0205(16) 0.0341(19) -0.0026(14) 0.0035(14) -0.0025(13)
C230 0.0336(18) 0.0198(16) 0.040(2) 0.0044(14) 0.0105(16) 0.0001(14)
C231 0.0282(17) 0.0256(17) 0.0289(18) 0.0048(14) 0.0041(14) 0.0040(14)
C232 0.0230(16) 0.0234(16) 0.0226(16) 0.0022(13) 0.0006(13) 0.0025(13)
P1 0.0291(5) 0.0548(6) 0.0309(5) 0.0025(5) -0.0018(4) 0.0102(4)
F1A 0.030(3) 0.126(6) 0.053(3) -0.003(3) -0.005(2) 0.022(3)
F2A 0.076(5) 0.043(3) 0.042(3) -0.011(2) 0.020(3) -0.008(3)
F3A 0.036(3) 0.090(6) 0.134(6) 0.010(5) 0.009(3) 0.018(3)
F4A 0.086(4) 0.045(3) 0.027(3) 0.003(2) -0.016(3) -0.012(3)
F5A 0.101(5) 0.071(4) 0.056(4) 0.022(3) 0.010(4) -0.048(4)
F6A 0.062(4) 0.047(3) 0.045(3) 0.015(2) -0.014(3) -0.016(3)
F1B 0.065(5) 0.212(11) 0.133(8) 0.007(8) -0.002(5) 0.013(6)
F2B 0.119(8) 0.104(7) 0.067(5) -0.002(4) 0.055(5) 0.011(6)
F3B 0.061(4) 0.061(5) 0.097(6) 0.047(5) -0.007(4) -0.020(3)
F4B 0.137(9) 0.168(9) 0.063(5) -0.019(6) -0.007(5) 0.071(7)
F5B 0.110(7) 0.084(6) 0.078(6) 0.026(5) -0.014(5) -0.029(5)
F6B 0.173(10) 0.101(7) 0.089(7) 0.014(5) -0.042(6) 0.093(7)
N31 0.053(3) 0.065(3) 0.110(4) -0.014(3) 0.002(3) -0.003(2)
C31 0.038(2) 0.046(2) 0.049(3) 0.003(2) 0.0020(19) 0.0088(19)
C32 0.039(2) 0.042(2) 0.058(3) 0.008(2) 0.009(2) 0.0083(18)
N41 0.092(4) 0.129(5) 0.123(5) -0.065(4) -0.050(4) 0.052(4)
C41 0.066(3) 0.053(3) 0.047(3) -0.012(2) -0.011(2) 0.014(2)
C42 0.072(4) 0.083(4) 0.091(4) -0.035(3) 0.007(3) 0.018(3)
N51A 0.036(3) 0.058(4) 0.052(4) -0.003(3) 0.000(3) 0.001(3)
C51A 0.020(3) 0.052(4) 0.044(4) 0.015(3) -0.005(3) -0.010(3)
N51B 0.036(5) 0.079(7) 0.045(6) 0.004(5) 0.006(4) 0.004(5)
C51B 0.030(5) 0.053(6) 0.045(6) 0.024(5) 0.001(4) -0.002(5)
C52 0.060(3) 0.080(4) 0.065(3) 0.021(3) 0.002(3) -0.018(3)

loop_
_atom_type_symbol
_atom_type_description
_atom_type_scat_dispersion_real
_atom_type_scat_dispersion_imag
_atom_type_scat_source
C C 0.0033 0.0016 'International Tables Vol C Tables 4.2.6.8 and 6.1.1.4'
H H 0.0000 0.0000 'International Tables Vol C Tables 4.2.6.8 and 6.1.1.4'
F F 0.0171 0.0103 'International Tables Vol C Tables 4.2.6.8 and 6.1.1.4'
N N 0.0061 0.0033 'International Tables Vol C Tables 4.2.6.8 and 6.1.1.4'
O O 0.0106 0.0060 'International Tables Vol C Tables 4.2.6.8 and 6.1.1.4'
P P 0.1023 0.0942 'International Tables Vol C Tables 4.2.6.8 and 6.1.1.4'
Ru Ru -1.2594 0.8363 'International Tables Vol C Tables 4.2.6.8 and 6.1.1.4'

loop_
_geom_angle_atom_site_label_1
_geom_angle_atom_site_label_2
_geom_angle_atom_site_label_3
_geom_angle
N14 Ru1 N11 170.28(10)
N14 Ru1 N13 79.60(10)
N11 Ru1 N13 99.62(10)
N14 Ru1 C11 90.54(11)
N11 Ru1 C11 79.74(11)
N13 Ru1 C11 87.99(11)
N14 Ru1 N15 79.10(10)
N11 Ru1 N15 102.10(10)
N13 Ru1 N15 158.27(10)
C11 Ru1 N15 96.42(10)
N14 Ru1 N12 113.25(10)
N11 Ru1 N12 76.46(10)
N13 Ru1 N12 95.46(10)
C11 Ru1 N12 156.20(11)
N15 Ru1 N12 89.05(10)
C117 O11 H11O 109.4
C111 N11 C17 121.0(2)
C111 N11 Ru1 121.00(19)
C17 N11 Ru1 117.93(19)
C116 N12 C112 118.2(3)
C116 N12 Ru1 127.2(2)
C112 N12 Ru1 114.4(2)
C118 N13 C122 118.3(3)
C118 N13 Ru1 128.2(2)
C122 N13 Ru1 113.6(2)
C127 N14 C123 120.9(3)
C127 N14 Ru1 119.2(2)
C123 N14 Ru1 118.2(2)
C132 N15 C128 117.8(3)
C132 N15 Ru1 128.2(2)
C128 N15 Ru1 113.8(2)
C12 C11 C16 117.1(3)
C12 C11 Ru1 129.9(2)
C16 C11 Ru1 112.8(2)
C13 C12 C11 121.5(3)
C13 C12 H12 119.2
C11 C12 H12 119.2
C14 C13 C12 120.6(3)
C14 C13 H13 119.7
C12 C13 H13 119.7
C15 C14 C13 119.1(3)
C15 C14 H14 120.5
C13 C14 H14 120.5
C14 C15 C16 120.3(3)
C14 C15 H15 119.9
C16 C15 H15 119.9
C15 C16 C11 121.3(3)
C15 C16 C17 122.5(3)
C11 C16 C17 116.2(3)
N11 C17 C18 119.2(3)
N11 C17 C16 112.9(3)
C18 C17 C16 127.9(3)
C17 C18 C19 120.5(3)
C17 C18 H18 119.8
C19 C18 H18 119.8
C110 C19 C18 119.0(3)
C110 C19 C117 120.1(3)
C18 C19 C117 121.0(3)
C111 C110 C19 119.4(3)
C111 C110 H110 120.3
C19 C110 H110 120.3
N11 C111 C110 120.8(3)
N11 C111 C112 112.7(3)
C110 C111 C112 126.5(3)
N12 C112 C113 121.6(3)
N12 C112 C111 115.2(3)
C113 C112 C111 123.2(3)
C114 C113 C112 119.5(3)
C114 C113 H113 120.2
C112 C113 H113 120.2
C113 C114 C115 118.8(3)
C113 C114 H114 120.6
C115 C114 H114 120.6
C116 C115 C114 119.8(3)
C116 C115 H115 120.1
C114 C115 H115 120.1
N12 C116 C115 122.1(3)
N12 C116 H116 119.0
C115 C116 H116 119.0
O12 C117 O11 125.7(3)
O12 C117 C19 119.9(3)
O11 C117 C19 114.4(3)
N13 C118 C119 122.3(3)
N13 C118 H118 118.8
C119 C118 H118 118.8
C118 C119 C120 119.4(3)
C118 C119 H119 120.3
C120 C119 H119 120.3
C121 C120 C119 119.3(3)
C121 C120 H120 120.3
C119 C120 H120 120.3
C120 C121 C122 119.4(3)
C120 C121 H121 120.3
C122 C121 H121 120.3
N13 C122 C121 121.3(3)
N13 C122 C123 114.7(3)
C121 C122 C123 124.0(3)
N14 C123 C124 120.1(3)
N14 C123 C122 112.4(3)
C124 C123 C122 127.4(3)
C125 C124 C123 118.9(3)
C125 C124 H124 120.6
C123 C124 H124 120.6
C124 C125 C126 121.0(3)
C124 C125 H125 119.5
C126 C125 H125 119.5
C125 C126 C127 118.8(3)
C125 C126 H126 120.6
C127 C126 H126 120.6
N14 C127 C126 120.3(3)
N14 C127 C128 112.7(3)
C126 C127 C128 126.9(3)
N15 C128 C129 121.0(3)
N15 C128 C127 114.2(3)
C129 C128 C127 124.8(3)
C130 C129 C128 120.1(3)
C130 C129 H129 119.9
C128 C129 H129 119.9
C131 C130 C129 118.9(3)
C131 C130 H130 120.6
C129 C130 H130 120.6
C132 C131 C130 119.2(3)
C132 C131 H131 120.4
C130 C131 H131 120.4
N15 C132 C131 123.0(3)
N15 C132 H132 118.5
C131 C132 H132 118.5
N24 Ru2 N21 176.14(10)
N24 Ru2 C21 102.24(11)
N21 Ru2 C21 80.17(11)
N24 Ru2 N25 79.35(11)
N21 Ru2 N25 97.58(10)
C21 Ru2 N25 93.03(11)
N24 Ru2 N23 78.92(11)
N21 Ru2 N23 104.22(10)
C21 Ru2 N23 89.49(11)
N25 Ru2 N23 158.16(10)
N24 Ru2 N22 100.33(10)
N21 Ru2 N22 77.28(10)
C21 Ru2 N22 157.43(11)
N25 Ru2 N22 90.82(9)
N23 Ru2 N22 95.14(10)
C217 O21 H21O 109.4
C211 N21 C27 121.1(2)
C211 N21 Ru2 119.63(19)
C27 N21 Ru2 119.07(19)
C216 N22 C212 118.5(3)
C216 N22 Ru2 127.7(2)
C212 N22 Ru2 113.63(19)
C218 N23 C222 117.8(3)
C218 N23 Ru2 128.0(2)
C222 N23 Ru2 114.2(2)
C223 N24 C227 121.2(3)
C223 N24 Ru2 119.6(2)
C227 N24 Ru2 119.0(2)
C232 N25 C228 118.6(3)
C232 N25 Ru2 127.6(2)
C228 N25 Ru2 113.7(2)
C22 C21 C26 116.2(3)
C22 C21 Ru2 130.7(2)
C26 C21 Ru2 113.0(2)
C23 C22 C21 121.9(3)
C23 C22 H22 119.0
C21 C22 H22 119.0
C22 C23 C24 120.7(3)
C22 C23 H23 119.7
C24 C23 H23 119.7
C25 C24 C23 119.3(3)
C25 C24 H24 120.3
C23 C24 H24 120.3
C24 C25 C26 120.1(3)
C24 C25 H25 120.0
C26 C25 H25 120.0
C25 C26 C21 121.6(3)
C25 C26 C27 122.7(3)
C21 C26 C27 115.6(3)
N21 C27 C28 119.7(3)
N21 C27 C26 111.8(3)
C28 C27 C26 128.5(3)
C27 C28 C29 120.0(3)
C27 C28 H28 120.0
C29 C28 H28 120.0
C210 C29 C28 119.4(3)
C210 C29 C217 119.5(3)
C28 C29 C217 121.1(3)
C211 C210 C29 118.9(3)
C211 C210 H210 120.5
C29 C210 H210 120.5
N21 C211 C210 120.6(3)
N21 C211 C212 113.5(2)
C210 C211 C212 125.9(3)
N22 C212 C213 121.4(3)
N22 C212 C211 114.7(3)
C213 C212 C211 123.9(3)
C214 C213 C212 119.2(3)
C214 C213 H213 120.4
C212 C213 H213 120.4
C213 C214 C215 119.4(3)
C213 C214 H214 120.3
C215 C214 H214 120.3
C216 C215 C214 118.8(3)
C216 C215 H215 120.6
C214 C215 H215 120.6
N22 C216 C215 122.5(3)
N22 C216 H216 118.7
C215 C216 H216 118.7
O22 C217 O21 125.9(3)
O22 C217 C29 120.9(3)
O21 C217 C29 113.1(3)
N23 C218 C219 122.6(3)
N23 C218 H218 118.7
C219 C218 H218 118.7
C220 C219 C218 119.5(3)
C220 C219 H219 120.2
C218 C219 H219 120.2
C219 C220 C221 119.1(3)
C219 C220 H220 120.5
C221 C220 H220 120.5
C220 C221 C222 119.5(3)
C220 C221 H221 120.2
C222 C221 H221 120.2
N23 C222 C221 121.5(3)
N23 C222 C223 114.5(3)
C221 C222 C223 124.0(3)
N24 C223 C224 120.6(3)
N24 C223 C222 112.6(3)
C224 C223 C222 126.8(3)
C225 C224 C223 118.6(3)
C225 C224 H224 120.7
C223 C224 H224 120.7
C226 C225 C224 120.4(3)
C226 C225 H225 119.8
C224 C225 H225 119.8
C225 C226 C227 119.5(3)
C225 C226 H226 120.2
C227 C226 H226 120.2
N24 C227 C226 119.6(3)
N24 C227 C228 112.5(3)
C226 C227 C228 127.8(3)
N25 C228 C229 120.4(3)
N25 C228 C227 115.1(3)
C229 C228 C227 124.5(3)
C230 C229 C228 120.2(3)
C230 C229 H229 119.9
C228 C229 H229 119.9
C231 C230 C229 118.9(3)
C231 C230 H230 120.6
C229 C230 H230 120.6
C232 C231 C230 119.3(3)
C232 C231 H231 120.4
C230 C231 H231 120.4
N25 C232 C231 122.7(3)
N25 C232 H232 118.7
C231 C232 H232 118.7
F6B P1 F3B 96.8(4)
F6B P1 F2B 93.6(4)
F3B P1 F2B 91.9(4)
F5A P1 F4A 92.2(3)
F5A P1 F3A 92.6(3)
F4A P1 F3A 90.0(3)
F5A P1 F1A 94.5(3)
F4A P1 F1A 92.4(3)
F3A P1 F1A 172.3(4)
F6B P1 F4B 92.8(4)
F3B P1 F4B 89.3(4)
F2B P1 F4B 173.3(5)
F5A P1 F2A 92.4(3)
F4A P1 F2A 175.4(3)
F3A P1 F2A 89.3(3)
F1A P1 F2A 87.6(3)
F6B P1 F1B 92.2(4)
F3B P1 F1B 170.8(5)
F2B P1 F1B 89.2(4)
F4B P1 F1B 88.6(4)
F5A P1 F6A 178.8(4)
F4A P1 F6A 87.3(2)
F3A P1 F6A 86.3(3)
F1A P1 F6A 86.6(3)
F2A P1 F6A 88.1(3)
F6B P1 F5B 178.0(5)
F3B P1 F5B 85.2(3)
F2B P1 F5B 86.9(4)
F4B P1 F5B 86.7(4)
F1B P1 F5B 85.8(4)
N31 C31 C32 178.5(5)
C31 C32 H32A 109.5
C31 C32 H32B 109.5
H32A C32 H32B 109.5
C31 C32 H32C 109.5
H32A C32 H32C 109.5
H32B C32 H32C 109.5
N41 C41 C42 177.2(8)
C41 C42 H42A 109.5
C41 C42 H42B 109.5
H42A C42 H42B 109.5
C41 C42 H42C 109.5
H42A C42 H42C 109.5
H42B C42 H42C 109.5
N51A C51A C52 178.6(8)
N51B C51B C52 175.0(11)
N51B C51B H52A 132.6
C51A C52 H52A 110.8
C51A C52 H52B 109.9
H52A C52 H52B 108.5
C51A C52 H52C 110.4
H52A C52 H52C 109.4
H52B C52 H52C 107.8
C51B C52 H52D 110.4
C51B C52 H52E 110.5
H52D C52 H52E 108.5
C51B C52 H52F 110.5
H52D C52 H52F 107.8
H52E C52 H52F 109.1

loop_
_geom_bond_atom_site_label_1
_geom_bond_atom_site_label_2
_geom_bond_distance
Ru1 N14 1.950(2)
Ru1 N11 2.024(2)
Ru1 N13 2.057(3)
Ru1 C11 2.062(3)
Ru1 N15 2.068(3)
Ru1 N12 2.158(3)
O11 C117 1.288(4)
O11 H11O 0.8419
O12 C117 1.229(4)
N11 C111 1.359(4)
N11 C17 1.365(4)
N12 C116 1.362(4)
N12 C112 1.371(4)
N13 C118 1.350(4)
N13 C122 1.375(4)
N14 C127 1.363(4)
N14 C123 1.370(4)
N15 C132 1.353(4)
N15 C128 1.382(4)
C11 C12 1.395(4)
C11 C16 1.412(4)
C12 C13 1.394(4)
C12 H12 0.9500
C13 C14 1.392(5)
C13 H13 0.9500
C14 C15 1.387(5)
C14 H14 0.9500
C15 C16 1.399(4)
C15 H15 0.9500
C16 C17 1.462(4)
C17 C18 1.391(4)
C18 C19 1.393(4)
C18 H18 0.9500
C19 C110 1.390(4)
C19 C117 1.515(4)
C110 C111 1.383(4)
C110 H110 0.9500
C111 C112 1.481(4)
C112 C113 1.391(5)
C113 C114 1.386(5)
C113 H113 0.9500
C114 C115 1.391(5)
C114 H114 0.9500
C115 C116 1.378(5)
C115 H115 0.9500
C116 H116 0.9500
C118 C119 1.384(5)
C118 H118 0.9500
C119 C120 1.384(5)
C119 H119 0.9500
C120 C121 1.381(5)
C120 H120 0.9500
C121 C122 1.393(4)
C121 H121 0.9500
C122 C123 1.461(5)
C123 C124 1.393(4)
C124 C125 1.382(5)
C124 H124 0.9500
C125 C126 1.386(5)
C125 H125 0.9500
C126 C127 1.390(4)
C126 H126 0.9500
C127 C128 1.461(5)
C128 C129 1.388(5)
C129 C130 1.385(5)
C129 H129 0.9500
C130 C131 1.383(5)
C130 H130 0.9500
C131 C132 1.381(5)
C131 H131 0.9500
C132 H132 0.9500
Ru2 N24 1.962(2)
Ru2 N21 1.998(2)
Ru2 C21 2.036(3)
Ru2 N25 2.064(3)
Ru2 N23 2.066(3)
Ru2 N22 2.143(3)
O21 C217 1.282(4)
O21 H21O 0.8424
O22 C217 1.222(4)
N21 C211 1.361(4)
N21 C27 1.364(4)
N22 C216 1.347(4)
N22 C212 1.368(4)
N23 C218 1.351(4)
N23 C222 1.374(4)
N24 C223 1.356(4)
N24 C227 1.363(4)
N25 C232 1.352(4)
N25 C228 1.372(4)
C21 C22 1.406(4)
C21 C26 1.425(4)
C22 C23 1.389(5)
C22 H22 0.9500
C23 C24 1.394(5)
C23 H23 0.9500
C24 C25 1.387(4)
C24 H24 0.9500
C25 C26 1.402(4)
C25 H25 0.9500
C26 C27 1.476(4)
C27 C28 1.382(4)
C28 C29 1.396(4)
C28 H28 0.9500
C29 C210 1.394(4)
C29 C217 1.511(4)
C210 C211 1.387(4)
C210 H210 0.9500
C211 C212 1.475(4)
C212 C213 1.389(4)
C213 C214 1.386(5)
C213 H213 0.9500
C214 C215 1.390(5)
C214 H214 0.9500
C215 C216 1.385(5)
C215 H215 0.9500
C216 H216 0.9500
C218 C219 1.383(5)
C218 H218 0.9500
C219 C220 1.378(5)
C219 H219 0.9500
C220 C221 1.383(5)
C220 H220 0.9500
C221 C222 1.391(5)
C221 H221 0.9500
C222 C223 1.469(5)
C223 C224 1.393(5)
C224 C225 1.391(5)
C224 H224 0.9500
C225 C226 1.380(5)
C225 H225 0.9500
C226 C227 1.396(4)
C226 H226 0.9500
C227 C228 1.465(5)
C228 C229 1.397(4)
C229 C230 1.383(5)
C229 H229 0.9500
C230 C231 1.383(5)
C230 H230 0.9500
C231 C232 1.378(4)
C231 H231 0.9500
C232 H232 0.9500
P1 F6B 1.501(5)
P1 F5A 1.515(4)
P1 F3B 1.557(5)
P1 F2B 1.570(5)
P1 F4A 1.571(4)
P1 F3A 1.573(4)
P1 F1A 1.577(4)
P1 F4B 1.592(5)
P1 F2A 1.598(4)
P1 F1B 1.601(6)
P1 F6A 1.648(4)
P1 F5B 1.651(6)
N31 C31 1.132(5)
C31 C32 1.428(5)
C32 H32A 0.9800
C32 H32B 0.9800
C32 H32C 0.9800
N41 C41 1.112(5)
C41 C42 1.432(6)
C42 H42A 0.9800
C42 H42B 0.9800
C42 H42C 0.9800
N51A C51A 1.129(6)
C51A C52 1.388(7)
C51A H52E 1.0464
N51B C51B 1.132(8)
C51B C52 1.444(8)
C51B H52A 1.1250
C52 H52A 0.9759
C52 H52B 0.9959
C52 H52C 0.9852
C52 H52D 0.9942
C52 H52E 0.9782
C52 H52F 0.9864

loop_
_geom_torsion_atom_site_label_1
_geom_torsion_atom_site_label_2
_geom_torsion_atom_site_label_3
_geom_torsion_atom_site_label_4
_geom_torsion
N13 Ru1 N11 C111 -97.0(2)
C11 Ru1 N11 C111 176.8(3)
N15 Ru1 N11 C111 82.3(2)
N12 Ru1 N11 C111 -3.7(2)
N13 Ru1 N11 C17 84.6(2)
C11 Ru1 N11 C17 -1.6(2)
N15 Ru1 N11 C17 -96.0(2)
N12 Ru1 N11 C17 177.9(2)
N14 Ru1 N12 C116 -1.3(3)
N11 Ru1 N12 C116 179.0(3)
N13 Ru1 N12 C116 -82.3(3)
C11 Ru1 N12 C116 -179.8(3)
N15 Ru1 N12 C116 76.4(3)
N14 Ru1 N12 C112 -176.1(2)
N11 Ru1 N12 C112 4.3(2)
N13 Ru1 N12 C112 102.9(2)
C11 Ru1 N12 C112 5.5(4)
N15 Ru1 N12 C112 -98.4(2)
N14 Ru1 N13 C118 -174.4(3)
N11 Ru1 N13 C118 15.4(3)
C11 Ru1 N13 C118 94.6(3)
N15 Ru1 N13 C118 -163.0(3)
N12 Ru1 N13 C118 -61.8(3)
N14 Ru1 N13 C122 5.7(2)
N11 Ru1 N13 C122 -164.4(2)
C11 Ru1 N13 C122 -85.2(2)
N15 Ru1 N13 C122 17.2(4)
N12 Ru1 N13 C122 118.4(2)
N13 Ru1 N14 C127 -176.0(2)
C11 Ru1 N14 C127 -88.2(2)
N15 Ru1 N14 C127 8.3(2)
N12 Ru1 N14 C127 92.5(2)
N13 Ru1 N14 C123 -10.9(2)
C11 Ru1 N14 C123 76.9(2)
N15 Ru1 N14 C123 173.4(2)
N12 Ru1 N14 C123 -102.4(2)
N14 Ru1 N15 C132 172.9(3)
N11 Ru1 N15 C132 -17.0(3)
N13 Ru1 N15 C132 161.4(3)
C11 Ru1 N15 C132 -97.8(3)
N12 Ru1 N15 C132 59.0(3)
N14 Ru1 N15 C128 -3.2(2)
N11 Ru1 N15 C128 167.0(2)
N13 Ru1 N15 C128 -14.7(4)
C11 Ru1 N15 C128 86.1(2)
N12 Ru1 N15 C128 -117.1(2)
N14 Ru1 C11 C12 -0.3(3)
N11 Ru1 C11 C12 179.4(3)
N13 Ru1 C11 C12 79.3(3)
N15 Ru1 C11 C12 -79.4(3)
N12 Ru1 C11 C12 178.3(2)
N14 Ru1 C11 C16 -174.7(2)
N11 Ru1 C11 C16 5.0(2)
N13 Ru1 C11 C16 -95.1(2)
N15 Ru1 C11 C16 106.2(2)
N12 Ru1 C11 C16 3.9(4)
C16 C11 C12 C13 2.9(5)
Ru1 C11 C12 C13 -171.3(2)
C11 C12 C13 C14 -0.1(5)
C12 C13 C14 C15 -2.1(5)
C13 C14 C15 C16 1.3(5)
C14 C15 C16 C11 1.6(5)
C14 C15 C16 C17 -179.1(3)
C12 C11 C16 C15 -3.7(4)
Ru1 C11 C16 C15 171.5(2)
C12 C11 C16 C17 177.0(3)
Ru1 C11 C16 C17 -7.8(3)
C111 N11 C17 C18 -1.9(4)
Ru1 N11 C17 C18 176.4(2)
C111 N11 C17 C16 179.5(3)
Ru1 N11 C17 C16 -2.1(3)
C15 C16 C17 N11 -172.7(3)
C11 C16 C17 N11 6.6(4)
C15 C16 C17 C18 8.9(5)
C11 C16 C17 C18 -171.8(3)
N11 C17 C18 C19 0.3(4)
C16 C17 C18 C19 178.6(3)
C17 C18 C19 C110 1.8(5)
C17 C18 C19 C117 -177.4(3)
C18 C19 C110 C111 -2.3(5)
C117 C19 C110 C111 176.8(3)
C17 N11 C111 C110 1.4(5)
Ru1 N11 C111 C110 -176.9(2)
C17 N11 C111 C112 -179.2(3)
Ru1 N11 C111 C112 2.5(4)
C19 C110 C111 N11 0.7(5)
C19 C110 C111 C112 -178.5(3)
C116 N12 C112 C113 -0.8(5)
Ru1 N12 C112 C113 174.4(2)
C116 N12 C112 C111 -179.7(3)
Ru1 N12 C112 C111 -4.4(3)
N11 C111 C112 N12 1.5(4)
C110 C111 C112 N12 -179.1(3)
N11 C111 C112 C113 -177.3(3)
C110 C111 C112 C113 2.1(5)
N12 C112 C113 C114 0.0(5)
C111 C112 C113 C114 178.7(3)
C112 C113 C114 C115 0.4(5)
C113 C114 C115 C116 0.0(5)
C112 N12 C116 C115 1.3(5)
Ru1 N12 C116 C115 -173.3(2)
C114 C115 C116 N12 -0.9(5)
C110 C19 C117 O12 -2.5(5)
C18 C19 C117 O12 176.6(3)
C110 C19 C117 O11 177.4(3)
C18 C19 C117 O11 -3.5(4)
C122 N13 C118 C119 -1.6(5)
Ru1 N13 C118 C119 178.6(2)
N13 C118 C119 C120 1.5(5)
C118 C119 C120 C121 0.1(5)
C119 C120 C121 C122 -1.4(5)
C118 N13 C122 C121 0.1(4)
Ru1 N13 C122 C121 180.0(2)
C118 N13 C122 C123 179.9(3)
Ru1 N13 C122 C123 -0.2(3)
C120 C121 C122 N13 1.4(5)
C120 C121 C122 C123 -178.4(3)
C127 N14 C123 C124 1.6(4)
Ru1 N14 C123 C124 -163.2(2)
C127 N14 C123 C122 178.5(3)
Ru1 N14 C123 C122 13.7(3)
N13 C122 C123 N14 -8.3(4)
C121 C122 C123 N14 171.5(3)
N13 C122 C123 C124 168.4(3)
C121 C122 C123 C124 -11.8(5)
N14 C123 C124 C125 -2.1(5)
C122 C123 C124 C125 -178.5(3)
C123 C124 C125 C126 0.8(5)
C124 C125 C126 C127 0.9(5)
C123 N14 C127 C126 0.2(4)
Ru1 N14 C127 C126 164.9(2)
C123 N14 C127 C128 -176.1(3)
Ru1 N14 C127 C128 -11.4(3)
C125 C126 C127 N14 -1.4(5)
C125 C126 C127 C128 174.3(3)
C132 N15 C128 C129 1.0(4)
Ru1 N15 C128 C129 177.5(2)
C132 N15 C128 C127 -178.2(3)
Ru1 N15 C128 C127 -1.7(3)
N14 C127 C128 N15 8.1(4)
C126 C127 C128 N15 -167.9(3)
N14 C127 C128 C129 -171.1(3)
C126 C127 C128 C129 12.9(5)
N15 C128 C129 C130 0.5(5)
C127 C128 C129 C130 179.7(3)
C128 C129 C130 C131 -1.2(5)
C129 C130 C131 C132 0.3(5)
C128 N15 C132 C131 -1.9(4)
Ru1 N15 C132 C131 -177.9(2)
C130 C131 C132 N15 1.3(5)
C21 Ru2 N21 C211 171.1(2)
N25 Ru2 N21 C211 79.3(2)
N23 Ru2 N21 C211 -102.0(2)
N22 Ru2 N21 C211 -9.8(2)
C21 Ru2 N21 C27 -3.4(2)
N25 Ru2 N21 C27 -95.2(2)
N23 Ru2 N21 C27 83.5(2)
N22 Ru2 N21 C27 175.7(2)
N24 Ru2 N22 C216 8.4(3)
N21 Ru2 N22 C216 -174.7(3)
C21 Ru2 N22 C216 -172.4(3)
N25 Ru2 N22 C216 87.7(3)
N23 Ru2 N22 C216 -71.3(3)
N24 Ru2 N22 C212 -166.8(2)
N21 Ru2 N22 C212 10.1(2)
C21 Ru2 N22 C212 12.4(4)
N25 Ru2 N22 C212 -87.5(2)
N23 Ru2 N22 C212 113.6(2)
N24 Ru2 N23 C218 177.1(3)
N21 Ru2 N23 C218 -5.2(3)
C21 Ru2 N23 C218 74.5(3)
N25 Ru2 N23 C218 171.4(3)
N22 Ru2 N23 C218 -83.3(3)
N24 Ru2 N23 C222 -0.9(2)
N21 Ru2 N23 C222 176.8(2)
C21 Ru2 N23 C222 -103.4(2)
N25 Ru2 N23 C222 -6.6(4)
N22 Ru2 N23 C222 98.7(2)
C21 Ru2 N24 C223 90.1(2)
N25 Ru2 N24 C223 -179.1(2)
N23 Ru2 N24 C223 3.1(2)
N22 Ru2 N24 C223 -90.2(2)
C21 Ru2 N24 C227 -95.6(2)
N25 Ru2 N24 C227 -4.8(2)
N23 Ru2 N24 C227 177.3(2)
N22 Ru2 N24 C227 84.1(2)
N24 Ru2 N25 C232 -176.7(3)
N21 Ru2 N25 C232 5.7(3)
C21 Ru2 N25 C232 -74.8(3)
N23 Ru2 N25 C232 -171.0(3)
N22 Ru2 N25 C232 83.0(3)
N24 Ru2 N25 C228 2.5(2)
N21 Ru2 N25 C228 -175.2(2)
C21 Ru2 N25 C228 104.3(2)
N23 Ru2 N25 C228 8.1(4)
N22 Ru2 N25 C228 -97.9(2)
N24 Ru2 C21 C22 0.8(3)
N21 Ru2 C21 C22 -176.1(3)
N25 Ru2 C21 C22 -78.9(3)
N23 Ru2 C21 C22 79.3(3)
N22 Ru2 C21 C22 -178.4(2)
N24 Ru2 C21 C26 -177.3(2)
N21 Ru2 C21 C26 5.8(2)
N25 Ru2 C21 C26 103.0(2)
N23 Ru2 C21 C26 -98.7(2)
N22 Ru2 C21 C26 3.5(4)
C26 C21 C22 C23 -0.2(4)
Ru2 C21 C22 C23 -178.2(2)
C21 C22 C23 C24 2.3(5)
C22 C23 C24 C25 -1.9(5)
C23 C24 C25 C26 -0.6(5)
C24 C25 C26 C21 2.8(5)
C24 C25 C26 C27 -173.5(3)
C22 C21 C26 C25 -2.4(4)
Ru2 C21 C26 C25 176.0(2)
C22 C21 C26 C27 174.1(3)
Ru2 C21 C26 C27 -7.5(3)
C211 N21 C27 C28 3.6(4)
Ru2 N21 C27 C28 178.1(2)
C211 N21 C27 C26 -174.1(3)
Ru2 N21 C27 C26 0.3(3)
C25 C26 C27 N21 -178.8(3)
C21 C26 C27 N21 4.8(4)
C25 C26 C27 C28 3.7(5)
C21 C26 C27 C28 -172.7(3)
N21 C27 C28 C29 -4.0(4)
C26 C27 C28 C29 173.4(3)
C27 C28 C29 C210 0.3(4)
C27 C28 C29 C217 178.5(3)
C28 C29 C210 C211 3.8(4)
C217 C29 C210 C211 -174.5(3)
C27 N21 C211 C210 0.5(4)
Ru2 N21 C211 C210 -173.9(2)
C27 N21 C211 C212 -177.7(3)
Ru2 N21 C211 C212 7.8(3)
C29 C210 C211 N21 -4.3(4)
C29 C210 C211 C212 173.8(3)
C216 N22 C212 C213 -4.3(4)
Ru2 N22 C212 C213 171.3(2)
C216 N22 C212 C211 175.2(3)
Ru2 N22 C212 C211 -9.2(3)
N21 C211 C212 N22 1.5(4)
C210 C211 C212 N22 -176.6(3)
N21 C211 C212 C213 -179.0(3)
C210 C211 C212 C213 2.9(5)
N22 C212 C213 C214 1.7(5)
C211 C212 C213 C214 -177.8(3)
C212 C213 C214 C215 2.0(5)
C213 C214 C215 C216 -2.9(5)
C212 N22 C216 C215 3.4(4)
Ru2 N22 C216 C215 -171.6(2)
C214 C215 C216 N22 0.2(5)
C210 C29 C217 O22 -30.6(4)
C28 C29 C217 O22 151.1(3)
C210 C29 C217 O21 149.9(3)
C28 C29 C217 O21 -28.4(4)
C222 N23 C218 C219 -0.6(5)
Ru2 N23 C218 C219 -178.5(3)
N23 C218 C219 C220 0.5(5)
C218 C219 C220 C221 0.1(6)
C219 C220 C221 C222 -0.5(6)
C218 N23 C222 C221 0.2(5)
Ru2 N23 C222 C221 178.4(3)
C218 N23 C222 C223 -179.4(3)
Ru2 N23 C222 C223 -1.2(3)
C220 C221 C222 N23 0.3(5)
C220 C221 C222 C223 179.9(3)
C227 N24 C223 C224 0.3(5)
Ru2 N24 C223 C224 174.4(2)
C227 N24 C223 C222 -178.6(3)
Ru2 N24 C223 C222 -4.5(4)
N23 C222 C223 N24 3.5(4)
C221 C222 C223 N24 -176.0(3)
N23 C222 C223 C224 -175.3(3)
C221 C222 C223 C224 5.1(5)
N24 C223 C224 C225 0.0(5)
C222 C223 C224 C225 178.8(3)
C223 C224 C225 C226 -0.6(5)
C224 C225 C226 C227 0.7(5)
C223 N24 C227 C226 -0.2(4)
Ru2 N24 C227 C226 -174.3(2)
C223 N24 C227 C228 -179.8(3)
Ru2 N24 C227 C228 6.1(3)
C225 C226 C227 N24 -0.4(5)
C225 C226 C227 C228 179.2(3)
C232 N25 C228 C229 -0.2(4)
Ru2 N25 C228 C229 -179.4(2)
C232 N25 C228 C227 179.2(3)
Ru2 N25 C228 C227 0.0(3)
N24 C227 C228 N25 -3.7(4)
C226 C227 C228 N25 176.7(3)
N24 C227 C228 C229 175.7(3)
C226 C227 C228 C229 -3.9(5)
N25 C228 C229 C230 0.1(5)
C227 C228 C229 C230 -179.3(3)
C228 C229 C230 C231 0.2(5)
C229 C230 C231 C232 -0.3(5)
C228 N25 C232 C231 0.1(4)
Ru2 N25 C232 C231 179.2(2)
C230 C231 C232 N25 0.1(5)
